data_1506714
loop_
_publ_author_name
'Dong, Lin'
'Xu, Yan-Jun'
'Cun, Lin-Feng'
'Cui, Xin'
'Mi, Ai-Qiao'
'Jiang, Yao-Zhong'
'Gong, Liu-Zhu'

_publ_section_title
;
 Asymmetric nitroallylation of arylboronic acids with nitroallyl acetates
 catalyzed by chiral rhodium complexes and its application in a concise
 total synthesis of optically pure (+)-gamma-lycorane.
;
_journal_issue 19
_journal_name_full 'Organic letters'
_journal_page_first 4285
_journal_page_last 4288
_journal_paper_doi 10.1021/ol051795n
_journal_volume 7
_journal_year 2005
_chemical_formula_sum 'C12 H13 N O2'
_chemical_formula_weight 203.23
_chemical_name_systematic
; 
 ? 
;
_space_group_IT_number 19
_symmetry_cell_setting orthorhombic
_symmetry_space_group_name_Hall 'P 2ac 2ab'
_symmetry_space_group_name_H-M 'P 21 21 21'
_atom_sites_solution_hydrogens geom
_atom_sites_solution_primary direct
_atom_sites_solution_secondary difmap
_audit_creation_method SHELXL-97
_cell_angle_alpha 90.00
_cell_angle_beta 90.00
_cell_angle_gamma 90.00
_cell_formula_units_Z 4
_cell_length_a 6.1206(5)
_cell_length_b 12.592(1)
_cell_length_c 14.007(1)
_cell_measurement_reflns_used 28
_cell_measurement_temperature 290(2)
_cell_measurement_theta_max 13.81
_cell_measurement_theta_min 2.17
_cell_volume 1079.53(15)
_computing_cell_refinement 'Siemens XSCANS'
_computing_data_collection 'Siemens XSCANS'
_computing_data_reduction 'Siemens SHELXTL'
_computing_molecular_graphics 'Siemens SHELXTL'
_computing_publication_material 'Siemens SHELXTL'
_computing_structure_refinement 'SHELXL-97 (Sheldrick, 1997)'
_computing_structure_solution 'SHELXS-97 (Sheldrick, 1990)'
_diffrn_ambient_temperature 290(2)
_diffrn_measured_fraction_theta_full 1.000
_diffrn_measured_fraction_theta_max 1.000
_diffrn_measurement_device_type 'Siemens P4'
_diffrn_measurement_method '\w scans'
_diffrn_radiation_monochromator graphite
_diffrn_radiation_source 'normal-focus sealed tube'
_diffrn_radiation_type MoK\a
_diffrn_radiation_wavelength 0.71073
_diffrn_reflns_av_R_equivalents 0.0122
_diffrn_reflns_av_sigmaI/netI 0.0312
_diffrn_reflns_limit_h_max 7
_diffrn_reflns_limit_h_min 0
_diffrn_reflns_limit_k_max 15
_diffrn_reflns_limit_k_min 0
_diffrn_reflns_limit_l_max 17
_diffrn_reflns_limit_l_min -1
_diffrn_reflns_number 1483
_diffrn_reflns_theta_full 26.49
_diffrn_reflns_theta_max 26.49
_diffrn_reflns_theta_min 2.17
_diffrn_standards_decay_% 3.66
_diffrn_standards_interval_count 97
_diffrn_standards_number 3
_exptl_absorpt_coefficient_mu 0.085
_exptl_absorpt_correction_type none
_exptl_crystal_density_diffrn 1.250
_exptl_crystal_density_method 'not measured'
_exptl_crystal_F_000 432
_exptl_crystal_size_max 0.56
_exptl_crystal_size_mid 0.50
_exptl_crystal_size_min 0.42
_refine_diff_density_max 0.094
_refine_diff_density_min -0.079
_refine_diff_density_rms 0.022
_refine_ls_abs_structure_details 'Flack H D (1983), Acta Cryst. A39, 876-881'
_refine_ls_abs_structure_Flack 2(2)
_refine_ls_extinction_coef 0.050(3)
_refine_ls_extinction_expression Fc^*^=kFc[1+0.001xFc^2^\l^3^/sin(2\q)]^-1/4^
_refine_ls_extinction_method SHELXL
_refine_ls_goodness_of_fit_ref 0.961
_refine_ls_hydrogen_treatment mixed
_refine_ls_matrix_type full
_refine_ls_number_parameters 137
_refine_ls_number_reflns 1380
_refine_ls_number_restraints 0
_refine_ls_restrained_S_all 0.961
_refine_ls_R_factor_all 0.0543
_refine_ls_R_factor_gt 0.0327
_refine_ls_shift/su_max 0.000
_refine_ls_shift/su_mean 0.000
_refine_ls_structure_factor_coef Fsqd
_refine_ls_weighting_details 'calc w=1/[\s^2^(Fo^2^)+(0.0310P)^2^+0.0000P] where P=(Fo^2^+2Fc^2^)/3'
_refine_ls_weighting_scheme calc
_refine_ls_wR_factor_gt 0.0652
_refine_ls_wR_factor_ref 0.0700
_reflns_number_gt 909
_reflns_number_total 1380
_reflns_threshold_expression >2sigma(I)
_cod_data_source_file ol051795nsi20050816_102822.cif
_cod_data_source_block y1846
_cod_depositor_comments
;
The following automatic conversions were performed:

'_symmetry_cell_setting' value 'Orthorhombic' changed to
'orthorhombic' according to
/home/saulius/struct/CIF-dictionaries/cif_core.dic dictionary named
'cif_core.dic' version 2.4.1 from 2010-06-29.

Automatic conversion script
Id: cif_fix_values 1715 2011-07-08 13:25:40Z adriana 
;
_cod_original_cell_volume 1079.57(12)
_cod_original_sg_symbol_H-M P2(1)2(1)2(1)
_cod_database_code 1506714

loop_
_symmetry_equiv_pos_as_xyz
'x, y, z'
'-x+1/2, -y, z+1/2'
'-x, y+1/2, -z+1/2'
'x+1/2, -y+1/2, -z'

loop_
_atom_site_label
_atom_site_type_symbol
_atom_site_fract_x
_atom_site_fract_y
_atom_site_fract_z
_atom_site_U_iso_or_equiv
_atom_site_adp_type
_atom_site_occupancy
_atom_site_symmetry_multiplicity
_atom_site_calc_flag
_atom_site_refinement_flags
O1 O 0.0177(4) 0.67786(16) 0.55821(17) 0.1233(8) Uani 1 1 d .
O2 O 0.3139(4) 0.65402(15) 0.63662(14) 0.1082(7) Uani 1 1 d .
N N 0.2062(4) 0.64631(14) 0.56434(18) 0.0769(6) Uani 1 1 d .
C1 C 0.5209(3) 0.54231(14) 0.49911(13) 0.0523(5) Uani 1 1 d .
H1 H 0.6122 0.5907 0.5367 0.063 Uiso 1 1 calc R
C2 C 0.6351(4) 0.52359(19) 0.40271(15) 0.0704(7) Uani 1 1 d .
H2A H 0.6932 0.5904 0.3794 0.084 Uiso 1 1 calc R
H2B H 0.7567 0.4752 0.4118 0.084 Uiso 1 1 calc R
C3 C 0.4816(4) 0.47800(19) 0.32927(14) 0.0761(7) Uani 1 1 d .
H3A H 0.5611 0.4631 0.2709 0.091 Uiso 1 1 calc R
H3B H 0.4207 0.4118 0.3527 0.091 Uiso 1 1 calc R
C4 C 0.3001(4) 0.5552(2) 0.30894(16) 0.0884(8) Uani 1 1 d .
H4A H 0.3542 0.6104 0.2668 0.106 Uiso 1 1 calc R
H4B H 0.1830 0.5184 0.2761 0.106 Uiso 1 1 calc R
C5 C 0.2110(4) 0.60539(17) 0.39756(18) 0.0712(6) Uani 1 1 d .
H5 H 0.0825 0.6446 0.3935 0.085 Uiso 1 1 calc R
C6 C 0.3077(4) 0.59614(15) 0.48092(14) 0.0556(5) Uani 1 1 d .
C7 C 0.4969(3) 0.43953(13) 0.55520(11) 0.0470(5) Uani 1 1 d .
C8 C 0.3163(4) 0.37487(15) 0.54673(12) 0.0522(5) Uani 1 1 d .
H8 H 0.2012 0.3956 0.5076 0.063 Uiso 1 1 calc R
C9 C 0.3033(4) 0.27948(15) 0.59557(14) 0.0623(6) Uani 1 1 d .
H9 H 0.1811 0.2363 0.5885 0.075 Uiso 1 1 calc R
C10 C 0.4715(4) 0.24887(16) 0.65450(14) 0.0698(7) Uani 1 1 d .
H10 H 0.4628 0.1851 0.6878 0.084 Uiso 1 1 calc R
C11 C 0.6511(4) 0.31197(18) 0.66416(14) 0.0698(7) Uani 1 1 d .
H11 H 0.7645 0.2913 0.7042 0.084 Uiso 1 1 calc R
C12 C 0.6649(4) 0.40663(16) 0.61445(13) 0.0595(6) Uani 1 1 d .
H12 H 0.7887 0.4488 0.6209 0.071 Uiso 1 1 calc R

loop_
_atom_site_aniso_label
_atom_site_aniso_U_11
_atom_site_aniso_U_22
_atom_site_aniso_U_33
_atom_site_aniso_U_23
_atom_site_aniso_U_13
_atom_site_aniso_U_12
O1 0.0950(14) 0.1102(15) 0.1648(19) -0.0280(14) 0.0082(18) 0.0368(13)
O2 0.1278(17) 0.1075(14) 0.0894(12) -0.0341(12) -0.0066(14) 0.0108(14)
N 0.0799(16) 0.0512(10) 0.0997(16) -0.0091(12) 0.0039(16) 0.0031(12)
C1 0.0511(12) 0.0496(11) 0.0562(11) 0.0018(10) -0.0085(12) -0.0093(11)
C2 0.0622(15) 0.0734(14) 0.0754(14) 0.0202(13) 0.0038(15) -0.0027(12)
C3 0.0871(17) 0.0916(16) 0.0496(12) 0.0079(12) 0.0054(14) -0.0018(17)
C4 0.1003(19) 0.0966(17) 0.0684(15) 0.0219(14) -0.0195(17) -0.0123(18)
C5 0.0637(14) 0.0581(12) 0.0917(17) 0.0192(13) -0.0123(15) -0.0010(12)
C6 0.0587(13) 0.0411(10) 0.0671(13) 0.0032(10) -0.0056(13) -0.0076(11)
C7 0.0519(11) 0.0488(10) 0.0402(9) -0.0042(9) -0.0053(11) 0.0005(11)
C8 0.0583(12) 0.0513(11) 0.0469(10) -0.0008(9) -0.0066(11) -0.0010(11)
C9 0.0784(15) 0.0503(11) 0.0582(12) -0.0029(10) 0.0054(14) -0.0059(13)
C10 0.104(2) 0.0522(12) 0.0537(12) 0.0060(11) -0.0005(15) 0.0066(15)
C11 0.0863(18) 0.0720(15) 0.0510(12) 0.0025(12) -0.0144(15) 0.0203(15)
C12 0.0617(13) 0.0639(12) 0.0531(11) -0.0039(11) -0.0123(12) 0.0032(12)

loop_
_atom_type_symbol
_atom_type_description
_atom_type_scat_dispersion_real
_atom_type_scat_dispersion_imag
_atom_type_scat_source
C C 0.0033 0.0016 'International Tables Vol C Tables 4.2.6.8 and 6.1.1.4'
H H 0.0000 0.0000 'International Tables Vol C Tables 4.2.6.8 and 6.1.1.4'
N N 0.0061 0.0033 'International Tables Vol C Tables 4.2.6.8 and 6.1.1.4'
O O 0.0106 0.0060 'International Tables Vol C Tables 4.2.6.8 and 6.1.1.4'

loop_
_geom_angle_atom_site_label_1
_geom_angle_atom_site_label_2
_geom_angle_atom_site_label_3
_geom_angle
O2 N O1 123.1(3)
O2 N C6 118.0(2)
O1 N C6 118.9(2)
C6 C1 C7 112.97(17)
C6 C1 C2 108.49(16)
C7 C1 C2 111.51(16)
C6 C1 H1 107.9
C7 C1 H1 107.9
C2 C1 H1 107.9
C3 C2 C1 111.96(18)
C3 C2 H2A 109.2
C1 C2 H2A 109.2
C3 C2 H2B 109.2
C1 C2 H2B 109.2
H2A C2 H2B 107.9
C4 C3 C2 110.10(19)
C4 C3 H3A 109.6
C2 C3 H3A 109.6
C4 C3 H3B 109.6
C2 C3 H3B 109.6
H3A C3 H3B 108.2
C5 C4 C3 112.66(18)
C5 C4 H4A 109.1
C3 C4 H4A 109.1
C5 C4 H4B 109.1
C3 C4 H4B 109.1
H4A C4 H4B 107.8
C6 C5 C4 122.4(2)
C6 C5 H5 118.8
C4 C5 H5 118.8
C5 C6 N 118.6(2)
C5 C6 C1 125.8(2)
N C6 C1 115.47(19)
C8 C7 C12 118.07(17)
C8 C7 C1 122.38(17)
C12 C7 C1 119.51(18)
C7 C8 C9 121.1(2)
C7 C8 H8 119.5
C9 C8 H8 119.5
C10 C9 C8 119.8(2)
C10 C9 H9 120.1
C8 C9 H9 120.1
C11 C10 C9 120.0(2)
C11 C10 H10 120.0
C9 C10 H10 120.0
C10 C11 C12 120.1(2)
C10 C11 H11 119.9
C12 C11 H11 119.9
C11 C12 C7 120.9(2)
C11 C12 H12 119.5
C7 C12 H12 119.5

loop_
_geom_bond_atom_site_label_1
_geom_bond_atom_site_label_2
_geom_bond_distance
O1 N 1.224(2)
O2 N 1.212(3)
N C6 1.466(3)
C1 C6 1.493(3)
C1 C7 1.521(2)
C1 C2 1.539(3)
C1 H1 0.9800
C2 C3 1.507(3)
C2 H2A 0.9700
C2 H2B 0.9700
C3 C4 1.504(3)
C3 H3A 0.9700
C3 H3B 0.9700
C4 C5 1.496(3)
C4 H4A 0.9700
C4 H4B 0.9700
C5 C6 1.314(3)
C5 H5 0.9300
C7 C8 1.378(3)
C7 C12 1.385(3)
C8 C9 1.385(3)
C8 H8 0.9300
C9 C10 1.375(3)
C9 H9 0.9300
C10 C11 1.363(3)
C10 H10 0.9300
C11 C12 1.383(3)
C11 H11 0.9300
C12 H12 0.9300

loop_
_geom_torsion_atom_site_label_1
_geom_torsion_atom_site_label_2
_geom_torsion_atom_site_label_3
_geom_torsion_atom_site_label_4
_geom_torsion
C6 C1 C2 C3 -46.3(2)
C7 C1 C2 C3 78.7(2)
C1 C2 C3 C4 62.9(2)
C2 C3 C4 C5 -43.1(3)
C3 C4 C5 C6 11.1(3)
C4 C5 C6 N -178.82(19)
C4 C5 C6 C1 4.1(3)
O2 N C6 C5 -167.0(2)
O1 N C6 C5 13.4(3)
O2 N C6 C1 10.4(3)
O1 N C6 C1 -169.21(19)
C7 C1 C6 C5 -110.6(2)
C2 C1 C6 C5 13.6(3)
C7 C1 C6 N 72.2(2)
C2 C1 C6 N -163.60(17)
C6 C1 C7 C8 32.3(2)
C2 C1 C7 C8 -90.2(2)
C6 C1 C7 C12 -150.18(17)
C2 C1 C7 C12 87.3(2)
C12 C7 C8 C9 -0.4(3)
C1 C7 C8 C9 177.16(17)
C7 C8 C9 C10 0.8(3)
C8 C9 C10 C11 -0.5(3)
C9 C10 C11 C12 -0.3(3)
C10 C11 C12 C7 0.7(3)
C8 C7 C12 C11 -0.4(3)
C1 C7 C12 C11 -177.99(18)

loop_
_cod_related_entry_id
_cod_related_entry_database
_cod_related_entry_code
1 ChemSpider 17248594
